data_2014609
loop_
_publ_author_name
'Joacim C. M. Gustafsson'
'Stefan T. Norberg'
'G\"oran Svensson'
'J\"orgen Albertsson'

_publ_section_title
;
 Two new phosphate langbeinites, Rb~2~YbTi(PO~4~)~3~ and
 Rb~2~Yb~0.32~Ti~1.68~(PO~4~)~3~, investigated at 293 and 150K
;
_journal_issue 2
_journal_name_full 'Acta Crystallographica Section C'
_journal_page_first i9
_journal_page_last i13
_journal_paper_doi 10.1107/S0108270104030525
_journal_volume 61
_journal_year 2005
_chemical_formula_iupac 'Rb2 Yb Ti (P O4)3'
_chemical_formula_moiety 'O12 P3 Rb2 Ti1 Yb1'
_chemical_formula_structural
;
  'Rb2 (Ti0.675 Yb0.325)(Ti0.325 Yb0.675) (P O4)3'
;
_chemical_formula_sum 'O12 P3 Rb2 Ti Yb'
_chemical_formula_weight 676.79
_chemical_name_common Langbeinite
_space_group_IT_number 198
_symmetry_cell_setting cubic
_symmetry_space_group_name_Hall 'P 2ac 2ab 3'
_symmetry_space_group_name_H-M 'P 21 3'
_audit_creation_method 'WinGX routine CIF_UPDATE'
_cell_angle_alpha 90
_cell_angle_beta 90
_cell_angle_gamma 90
_cell_formula_units_Z 4
_cell_length_a 10.2111(2)
_cell_length_b 10.2111(2)
_cell_length_c 10.2111(2)
_cell_measurement_reflns_used 7527
_cell_measurement_temperature 150(2)
_cell_measurement_theta_max 32.93
_cell_measurement_theta_min 2.82
_cell_volume 1064.68(4)
_computing_cell_refinement 'SAINT (Siemens, 1995) or SAINT-Plus? (Bruker, 1999)'
_computing_data_collection 'SMART (Siemens, 1995)'
_computing_data_reduction
;
SAINT-Plus (Bruker, 1999) and SADABS (Sheldrick, 2001)
;
_computing_molecular_graphics
;
'Ortep-3 for Windows (Farrugia, 1997) and DIAMOND (Brandenburg, 2000)'
;
_computing_publication_material 'WinGX (Farrugia, 1999)'
_computing_structure_refinement 'SHELXL97 (Sheldrick, 1997)'
_computing_structure_solution 'Coordinates from RA'
_diffrn_ambient_temperature 150(2)
_diffrn_measured_fraction_theta_full 0.988
_diffrn_measured_fraction_theta_max 0.988
_diffrn_measurement_device_type 'Siemens SMART CCD diffractometer'
_diffrn_measurement_method \w
_diffrn_radiation_monochromator graphite
_diffrn_radiation_type MoK\a
_diffrn_radiation_wavelength 0.71073
_diffrn_reflns_av_R_equivalents 0.0439
_diffrn_reflns_limit_h_max 15
_diffrn_reflns_limit_h_min -15
_diffrn_reflns_limit_k_max 15
_diffrn_reflns_limit_k_min -15
_diffrn_reflns_limit_l_max 15
_diffrn_reflns_limit_l_min -15
_diffrn_reflns_number 19497
_diffrn_reflns_theta_full 33.08
_diffrn_reflns_theta_max 33.08
_diffrn_reflns_theta_min 2.82
_diffrn_standards_number 0
_exptl_absorpt_coefficient_mu 19.078
_exptl_absorpt_correction_T_max 0.385
_exptl_absorpt_correction_T_min 0.25
_exptl_absorpt_correction_type multi-scan
_exptl_absorpt_process_details '(SADABS; Sheldrick   2001)'
_exptl_crystal_colour colourless
_exptl_crystal_density_diffrn 4.222
_exptl_crystal_density_method 'not measured'
_exptl_crystal_description plate
_exptl_crystal_F_000 1228
_exptl_crystal_size_max 0.08
_exptl_crystal_size_mid 0.07
_exptl_crystal_size_min 0.05
_refine_diff_density_max 0.714
_refine_diff_density_min -1.217
_refine_ls_abs_structure_details 'Flack (1983)'
_refine_ls_abs_structure_Flack 0.017(15)
_refine_ls_extinction_method none
_refine_ls_goodness_of_fit_ref 1.277
_refine_ls_matrix_type full
_refine_ls_number_constraints 8
_refine_ls_number_parameters 60
_refine_ls_number_reflns 1342
_refine_ls_number_restraints 1
_refine_ls_restrained_S_all 1.276
_refine_ls_R_factor_all 0.0234
_refine_ls_R_factor_gt 0.023
_refine_ls_shift/su_max 0.001
_refine_ls_shift/su_mean 0
_refine_ls_structure_factor_coef Fsqd
_refine_ls_weighting_details 'calc w=1/[\s^2^(Fo^2^)+(0.01P)^2^+7.1387P] where P=(Fo^2^+2Fc^2^)/3'
_refine_ls_weighting_scheme calc
_refine_ls_wR_factor_all 0.0538
_refine_ls_wR_factor_gt 0.0536
_refine_ls_wR_factor_ref 0.0538
_reflns_number_gt 1333
_reflns_number_total 1342
_reflns_threshold_expression 'F^2^ > 2\s(F^2^)'
_cod_data_source_file bc1051.cif
_cod_data_source_block I_150_K
_cod_original_sg_symbol_Hall P_2ac_2ab_3
_cod_original_formula_sum 'O12 P3 Rb2 Ti1 Yb1'
_cod_database_code 2014609
_cod_database_fobs_code 2014609

loop_
_symmetry_equiv_pos_as_xyz
'x, y, z'
'-x+1/2, -y, z+1/2'
'x+1/2, -y+1/2, -z'
'-x, y+1/2, -z+1/2'
'y, z, x'
'-y+1/2, -z, x+1/2'
'y+1/2, -z+1/2, -x'
'-y, z+1/2, -x+1/2'
'z, x, y'
'-z, x+1/2, -y+1/2'
'-z+1/2, -x, y+1/2'
'z+1/2, -x+1/2, -y'

loop_
_atom_site_label
_atom_site_fract_x
_atom_site_fract_y
_atom_site_fract_z
_atom_site_U_iso_or_equiv
_atom_site_adp_type
_atom_site_calc_flag
_atom_site_refinement_flags
_atom_site_occupancy
_atom_site_disorder_assembly
_atom_site_disorder_group
_atom_site_type_symbol
Rb1 0.42962(4) 0.57038(4) 1.07038(4) 0.01426(14) Uani d S 1 . . Rb
Rb2 0.20787(5) 0.79213(5) 1.29213(5) 0.01597(15) Uani d S 1 . . Rb
Yb1 0.08332(2) 0.58332(2) 0.91668(2) 0.00616(9) Uani d SP 0.6744(17) . . Yb
Ti1 0.08332(2) 0.58332(2) 0.91668(2) 0.00616(9) Uani d SP 0.3256(17) . . Ti
Yb2 0.35221(4) 0.85221(4) 0.64779(4) 0.00751(16) Uani d SP 0.3256(17) . . Yb
Ti2 0.35221(4) 0.85221(4) 0.64779(4) 0.00751(16) Uani d SP 0.6744(17) . . Ti
P 0.26476(13) 0.87871(12) 0.95816(13) 0.0143(2) Uani d . 1 . . P
O1 0.4028(4) 0.8522(4) 1.0053(4) 0.0262(8) Uani d . 1 . . O
O2 0.1802(5) 0.7567(5) 0.9798(5) 0.0329(11) Uani d . 1 . . O
O3 0.2638(5) 0.9172(5) 0.8120(5) 0.0306(9) Uani d . 1 . . O
O4 0.2036(5) 0.9910(5) 1.0376(6) 0.0377(12) Uani d . 1 . . O

loop_
_atom_site_aniso_label
_atom_site_aniso_U_11
_atom_site_aniso_U_22
_atom_site_aniso_U_33
_atom_site_aniso_U_12
_atom_site_aniso_U_13
_atom_site_aniso_U_23
Rb1 0.01426(14) 0.01426(14) 0.01426(14) 0.00142(15) 0.00142(15) -0.00142(15)
Rb2 0.01597(15) 0.01597(15) 0.01597(15) 0.00084(15) 0.00084(15) -0.00084(15)
Yb1 0.00616(9) 0.00616(9) 0.00616(9) -0.00081(7) 0.00081(7) 0.00081(7)
Ti1 0.00616(9) 0.00616(9) 0.00616(9) -0.00081(7) 0.00081(7) 0.00081(7)
Yb2 0.00751(16) 0.00751(16) 0.00751(16) 0.00029(11) -0.00029(11) -0.00029(11)
Ti2 0.00751(16) 0.00751(16) 0.00751(16) 0.00029(11) -0.00029(11) -0.00029(11)
P 0.0171(5) 0.0102(5) 0.0155(5) -0.0003(4) -0.0007(4) -0.0006(4)
O1 0.028(2) 0.0252(19) 0.0253(19) 0.0096(17) -0.0056(16) -0.0005(16)
O2 0.040(3) 0.025(2) 0.034(2) -0.0139(19) 0.005(2) -0.0043(19)
O3 0.039(2) 0.026(2) 0.028(2) -0.003(2) -0.0108(18) 0.0151(18)
O4 0.025(2) 0.027(2) 0.061(3) 0.0068(18) -0.008(2) -0.025(2)

loop_
_atom_type_symbol
_atom_type_description
_atom_type_scat_dispersion_real
_atom_type_scat_dispersion_imag
_atom_type_scat_source
O O 0.0106 0.006 'International Tables Vol C Tables 4.2.6.8 and 6.1.1.4'
P P 0.1023 0.0942 'International Tables Vol C Tables 4.2.6.8 and 6.1.1.4'
Rb Rb -0.9393 2.9676 'International Tables Vol C Tables 4.2.6.8 and 6.1.1.4'
Ti Ti 0.2776 0.4457 'International Tables Vol C Tables 4.2.6.8 and 6.1.1.4'
Yb Yb -0.385 5.5486 'International Tables Vol C Tables 4.2.6.8 and 6.1.1.4'

loop_
_geom_angle_atom_site_label_1
_geom_angle_atom_site_label_2
_geom_angle_atom_site_label_3
_geom_angle_site_symmetry_1
_geom_angle_site_symmetry_3
_geom_angle
O1 Rb1 O1 11_665 8_646 98.53(11)
O1 Rb1 O1 11_665 . 98.53(11)
O1 Rb1 O1 8_646 . 98.53(11)
O1 Rb1 O4 11_665 7_466 150.60(12)
O1 Rb1 O4 8_646 7_466 101.63(13)
O1 Rb1 O4 . 7_466 99.38(14)
O1 Rb1 O4 11_665 12_457 101.63(13)
O1 Rb1 O4 8_646 12_457 99.38(14)
O1 Rb1 O4 . 12_457 150.60(12)
O4 Rb1 O4 7_466 12_457 54.15(14)
O1 Rb1 O4 11_665 3_567 99.38(14)
O1 Rb1 O4 8_646 3_567 150.60(12)
O1 Rb1 O4 . 3_567 101.63(13)
O4 Rb1 O4 7_466 3_567 54.15(14)
O4 Rb1 O4 12_457 3_567 54.15(14)
O1 Rb1 O2 11_665 3_567 85.65(12)
O1 Rb1 O2 8_646 3_567 158.19(12)
O1 Rb1 O2 . 3_567 59.65(12)
O4 Rb1 O2 7_466 3_567 83.54(14)
O4 Rb1 O2 12_457 3_567 100.72(14)
O4 Rb1 O2 3_567 3_567 46.87(12)
O1 Rb1 O2 11_665 7_466 158.19(12)
O1 Rb1 O2 8_646 7_466 59.65(12)
O1 Rb1 O2 . 7_466 85.65(12)
O4 Rb1 O2 7_466 7_466 46.87(12)
O4 Rb1 O2 12_457 7_466 83.54(14)
O4 Rb1 O2 3_567 7_466 100.72(14)
O2 Rb1 O2 3_567 7_466 114.47(7)
O1 Rb1 O2 11_665 12_457 59.65(12)
O1 Rb1 O2 8_646 12_457 85.65(12)
O1 Rb1 O2 . 12_457 158.19(12)
O4 Rb1 O2 7_466 12_457 100.72(14)
O4 Rb1 O2 12_457 12_457 46.87(12)
O4 Rb1 O2 3_567 12_457 83.54(14)
O2 Rb1 O2 3_567 12_457 114.47(7)
O2 Rb1 O2 7_466 12_457 114.47(7)
O1 Rb1 O2 11_665 11_665 46.29(12)
O1 Rb1 O2 8_646 11_665 112.97(13)
O1 Rb1 O2 . 11_665 53.71(11)
O4 Rb1 O2 7_466 11_665 137.94(15)
O4 Rb1 O2 12_457 11_665 135.86(14)
O4 Rb1 O2 3_567 11_665 96.23(12)
O2 Rb1 O2 3_567 11_665 55.62(17)
O2 Rb1 O2 7_466 11_665 138.44(9)
O2 Rb1 O2 12_457 11_665 104.906(13)
O1 Rb1 O2 11_665 8_646 53.71(11)
O1 Rb1 O2 8_646 8_646 46.29(12)
O1 Rb1 O2 . 8_646 112.97(13)
O4 Rb1 O2 7_466 8_646 135.86(14)
O4 Rb1 O2 12_457 8_646 96.23(12)
O4 Rb1 O2 3_567 8_646 137.94(14)
O2 Rb1 O2 3_567 8_646 138.44(9)
O2 Rb1 O2 7_466 8_646 104.906(12)
O2 Rb1 O2 12_457 8_646 55.62(17)
O2 Rb1 O2 11_665 8_646 86.19(13)
O1 Rb1 O2 11_665 . 112.97(13)
O1 Rb1 O2 8_646 . 53.71(11)
O1 Rb1 O2 . . 46.29(12)
O4 Rb1 O2 7_466 . 96.23(12)
O4 Rb1 O2 12_457 . 137.94(15)
O4 Rb1 O2 3_567 . 135.86(14)
O2 Rb1 O2 3_567 . 104.906(12)
O2 Rb1 O2 7_466 . 55.62(17)
O2 Rb1 O2 12_457 . 138.44(9)
O2 Rb1 O2 11_665 . 86.19(13)
O2 Rb1 O2 8_646 . 86.19(13)
O3 Rb2 O3 2_575 10_657 92.02(12)
O3 Rb2 O3 2_575 5_456 92.02(12)
O3 Rb2 O3 10_657 5_456 92.02(12)
O3 Rb2 O2 2_575 11_665 79.90(14)
O3 Rb2 O2 10_657 11_665 100.80(13)
O3 Rb2 O2 5_456 11_665 165.02(13)
O3 Rb2 O2 2_575 8_646 165.02(13)
O3 Rb2 O2 10_657 8_646 79.90(13)
O3 Rb2 O2 5_456 8_646 100.80(13)
O2 Rb2 O2 11_665 8_646 89.17(14)
O3 Rb2 O2 2_575 . 100.80(13)
O3 Rb2 O2 10_657 . 165.02(13)
O3 Rb2 O2 5_456 . 79.90(13)
O2 Rb2 O2 11_665 . 89.17(14)
O2 Rb2 O2 8_646 . 89.17(14)
O3 Rb2 O4 2_575 11_665 82.46(13)
O3 Rb2 O4 10_657 11_665 56.20(12)
O3 Rb2 O4 5_456 11_665 147.27(12)
O2 Rb2 O4 11_665 11_665 44.60(12)
O2 Rb2 O4 8_646 11_665 82.56(12)
O2 Rb2 O4 . 11_665 132.83(12)
O3 Rb2 O4 2_575 8_646 147.27(12)
O3 Rb2 O4 10_657 8_646 82.46(13)
O3 Rb2 O4 5_456 8_646 56.20(12)
O2 Rb2 O4 11_665 8_646 132.83(12)
O2 Rb2 O4 8_646 8_646 44.60(12)
O2 Rb2 O4 . 8_646 82.56(12)
O4 Rb2 O4 11_665 8_646 119.16(3)
O3 Rb2 O4 2_575 . 56.20(12)
O3 Rb2 O4 10_657 . 147.27(12)
O3 Rb2 O4 5_456 . 82.46(13)
O2 Rb2 O4 11_665 . 82.56(12)
O2 Rb2 O4 8_646 . 132.83(12)
O2 Rb2 O4 . . 44.60(12)
O4 Rb2 O4 11_665 . 119.16(3)
O4 Rb2 O4 8_646 . 119.16(3)
O3 Rb2 O4 2_575 2_575 44.83(12)
O3 Rb2 O4 10_657 2_575 50.31(12)
O3 Rb2 O4 5_456 2_575 106.59(12)
O2 Rb2 O4 11_665 2_575 76.53(12)
O2 Rb2 O4 8_646 2_575 122.68(11)
O2 Rb2 O4 . 2_575 144.16(11)
O4 Rb2 O4 11_665 2_575 48.76(16)
O4 Rb2 O4 8_646 2_575 130.91(9)
O4 Rb2 O4 . 2_575 100.37(2)
O3 Rb2 O4 2_575 10_657 106.59(12)
O3 Rb2 O4 10_657 10_657 44.83(12)
O3 Rb2 O4 5_456 10_657 50.31(12)
O2 Rb2 O4 11_665 10_657 144.16(11)
O2 Rb2 O4 8_646 10_657 76.53(12)
O2 Rb2 O4 . 10_657 122.68(11)
O4 Rb2 O4 11_665 10_657 100.37(2)
O4 Rb2 O4 8_646 10_657 48.76(16)
O4 Rb2 O4 . 10_657 130.91(9)
O4 Rb2 O4 2_575 10_657 83.86(12)
O3 Rb2 O4 2_575 5_456 50.31(12)
O3 Rb2 O4 10_657 5_456 106.59(12)
O3 Rb2 O4 5_456 5_456 44.83(12)
O2 Rb2 O4 11_665 5_456 122.68(11)
O2 Rb2 O4 8_646 5_456 144.16(11)
O2 Rb2 O4 . 5_456 76.53(12)
O4 Rb2 O4 11_665 5_456 130.91(9)
O4 Rb2 O4 8_646 5_456 100.37(2)
O4 Rb2 O4 . 5_456 48.76(16)
O4 Rb2 O4 2_575 5_456 83.86(12)
O4 Rb2 O4 10_657 5_456 83.86(12)
O1 Yb1 O1 9_455 8_646 93.46(16)
O1 Yb1 O1 9_455 3_467 93.46(16)
O1 Yb1 O1 8_646 3_467 93.46(16)
O1 Yb1 O2 9_455 . 174.4(2)
O1 Yb1 O2 8_646 . 84.53(18)
O1 Yb1 O2 3_467 . 91.85(19)
O1 Yb1 O2 9_455 7_466 84.53(18)
O1 Yb1 O2 8_646 7_466 91.85(19)
O1 Yb1 O2 3_467 7_466 174.4(2)
O2 Yb1 O2 . 7_466 90.34(18)
O1 Yb1 O2 9_455 10_656 91.85(19)
O1 Yb1 O2 8_646 10_656 174.4(2)
O1 Yb1 O2 3_467 10_656 84.53(18)
O2 Yb1 O2 . 10_656 90.34(18)
O2 Yb1 O2 7_466 10_656 90.34(18)
O1 Yb1 P 9_455 9_455 11.97(12)
O1 Yb1 P 8_646 9_455 81.99(12)
O1 Yb1 P 3_467 9_455 90.73(12)
O2 Yb1 P . 9_455 166.40(14)
O2 Yb1 P 7_466 9_455 88.34(14)
O2 Yb1 P 10_656 9_455 103.19(15)
O1 Yb1 P 9_455 8_646 90.73(12)
O1 Yb1 P 8_646 8_646 11.97(12)
O1 Yb1 P 3_467 8_646 81.99(12)
O2 Yb1 P . 8_646 88.34(14)
O2 Yb1 P 7_466 8_646 103.19(14)
O2 Yb1 P 10_656 8_646 166.40(14)
P Yb1 P 9_455 8_646 78.81(3)
O1 Yb1 P 9_455 3_467 81.99(12)
O1 Yb1 P 8_646 3_467 90.73(12)
O1 Yb1 P 3_467 3_467 11.97(12)
O2 Yb1 P . 3_467 103.19(15)
O2 Yb1 P 7_466 3_467 166.40(14)
O2 Yb1 P 10_656 3_467 88.34(14)
P Yb1 P 9_455 3_467 78.81(3)
P Yb1 P 8_646 3_467 78.81(3)
O1 Yb1 Rb1 9_455 2_564 49.38(12)
O1 Yb1 Rb1 8_646 2_564 130.89(12)
O1 Yb1 Rb1 3_467 2_564 116.16(12)
O2 Yb1 Rb1 . 2_564 129.04(13)
O2 Yb1 Rb1 7_466 2_564 58.73(15)
O2 Yb1 Rb1 10_656 2_564 54.42(15)
P Yb1 Rb1 9_455 2_564 60.78(2)
P Yb1 Rb1 8_646 2_564 134.54(2)
P Yb1 Rb1 3_467 2_564 110.19(2)
O1 Yb1 Rb1 9_455 . 116.16(12)
O1 Yb1 Rb1 8_646 . 49.38(12)
O1 Yb1 Rb1 3_467 . 130.89(12)
O2 Yb1 Rb1 . . 58.73(15)
O2 Yb1 Rb1 7_466 . 54.42(15)
O2 Yb1 Rb1 10_656 . 129.04(13)
P Yb1 Rb1 9_455 . 110.19(2)
P Yb1 Rb1 8_646 . 60.78(2)
P Yb1 Rb1 3_467 . 134.54(2)
Rb1 Yb1 Rb1 2_564 . 112.811(5)
O3 Yb2 O3 . 10_656 92.79(18)
O3 Yb2 O3 . 7_466 92.79(18)
O3 Yb2 O3 10_656 7_466 92.79(18)
O3 Yb2 O4 . 6_675 86.4(2)
O3 Yb2 O4 10_656 6_675 172.9(2)
O3 Yb2 O4 7_466 6_675 94.3(2)
O3 Yb2 O4 . 11_664 172.9(2)
O3 Yb2 O4 10_656 11_664 94.3(2)
O3 Yb2 O4 7_466 11_664 86.4(2)
O4 Yb2 O4 6_675 11_664 86.6(2)
O3 Yb2 O4 . 2_574 94.3(2)
O3 Yb2 O4 10_656 2_574 86.4(2)
O3 Yb2 O4 7_466 2_574 172.9(2)
O4 Yb2 O4 6_675 2_574 86.58(19)
O4 Yb2 O4 11_664 2_574 86.58(19)
O3 Yb2 P . . 18.99(12)
O3 Yb2 P 10_656 . 97.33(13)
O3 Yb2 P 7_466 . 74.20(13)
O4 Yb2 P 6_675 . 84.19(14)
O4 Yb2 P 11_664 . 157.77(17)
O4 Yb2 P 2_574 . 112.94(16)
O3 Yb2 P . 7_466 97.33(13)
O3 Yb2 P 10_656 7_466 74.20(13)
O3 Yb2 P 7_466 7_466 18.99(12)
O4 Yb2 P 6_675 7_466 112.94(16)
O4 Yb2 P 11_664 7_466 84.19(14)
O4 Yb2 P 2_574 7_466 157.77(17)
P Yb2 P . 7_466 80.88(3)
O3 Yb2 P . 10_656 74.20(13)
O3 Yb2 P 10_656 10_656 18.99(12)
O3 Yb2 P 7_466 10_656 97.33(13)
O4 Yb2 P 6_675 10_656 157.77(17)
O4 Yb2 P 11_664 10_656 112.94(16)
O4 Yb2 P 2_574 10_656 84.19(14)
P Yb2 P . 10_656 80.88(4)
P Yb2 P 7_466 10_656 80.88(4)
O3 Yb2 Rb1 . 4_656 123.27(13)
O3 Yb2 Rb1 10_656 4_656 123.27(13)
O3 Yb2 Rb1 7_466 4_656 123.27(13)
O4 Yb2 Rb1 6_675 4_656 52.35(13)
O4 Yb2 Rb1 11_664 4_656 52.35(13)
O4 Yb2 Rb1 2_574 4_656 52.35(13)
P Yb2 Rb1 . 4_656 131.50(2)
P Yb2 Rb1 7_466 4_656 131.50(2)
P Yb2 Rb1 10_656 4_656 131.50(2)
O3 Yb2 Rb2 . 1_554 130.22(13)
O3 Yb2 Rb2 10_656 1_554 47.21(13)
O3 Yb2 Rb2 7_466 1_554 113.79(12)
O4 Yb2 Rb2 6_675 1_554 129.28(14)
O4 Yb2 Rb2 11_664 1_554 56.14(18)
O4 Yb2 Rb2 2_574 1_554 60.80(18)
P Yb2 Rb2 . 1_554 142.23(3)
P Yb2 Rb2 7_466 1_554 97.44(2)
P Yb2 Rb2 10_656 1_554 61.76(2)
Rb1 Yb2 Rb2 4_656 1_554 77.011(9)
O1 P O2 . . 109.5(3)
O1 P O4 . . 110.1(3)
O2 P O4 . . 107.6(3)
O1 P O3 . . 111.0(3)
O2 P O3 . . 110.1(3)
O4 P O3 . . 108.5(3)
O1 P Yb2 . . 92.23(18)
O2 P Yb2 . . 102.94(19)
O4 P Yb2 . . 132.6(2)
O1 P Rb1 . 3_467 166.09(18)
O2 P Rb1 . 3_467 65.1(2)
O4 P Rb1 . 3_467 62.12(18)
O3 P Rb1 . 3_467 82.79(19)
Yb2 P Rb1 . 3_467 101.42(4)
O2 P Yb1 . 3_567 124.0(2)
O4 P Yb1 . 3_567 95.85(18)
O3 P Yb1 . 3_567 109.22(19)
Yb2 P Yb1 . 3_567 96.18(3)
Rb1 P Yb1 3_467 3_567 157.72(4)
O1 P Rb2 . . 78.66(18)
O2 P Rb2 . . 64.49(19)
O4 P Rb2 . . 67.3(2)
O3 P Rb2 . . 170.27(19)
Yb2 P Rb2 . . 160.04(4)
Rb1 P Rb2 3_467 . 87.53(3)
Yb1 P Rb2 3_567 . 80.25(3)
O1 P Rb1 . . 48.30(18)
O2 P Rb1 . . 61.7(2)
O4 P Rb1 . . 130.4(2)
O3 P Rb1 . . 120.8(2)
Yb2 P Rb1 . . 95.91(3)
Rb1 P Rb1 3_467 . 126.41(4)
Yb1 P Rb1 3_567 . 64.29(2)
Rb2 P Rb1 . . 64.74(3)
O1 P Rb2 . 2_574 103.48(19)
O2 P Rb2 . 2_574 146.2(2)
O4 P Rb2 . 2_574 66.6(2)
O3 P Rb2 . 2_574 48.66(19)
Yb2 P Rb2 . 2_574 67.80(2)
Rb1 P Rb2 3_467 2_574 84.38(3)
Yb1 P Rb2 3_567 2_574 89.80(3)
Rb2 P Rb2 . 2_574 131.41(4)
Rb1 P Rb2 . 2_574 148.39(4)
P O1 Ti1 . 3_567 151.2(3)
P O1 Yb1 . 3_567 151.2(3)
P O1 Rb1 . . 109.3(2)
Ti1 O1 Rb1 3_567 . 97.89(15)
Yb1 O1 Rb1 3_567 . 97.89(15)
P O1 Rb2 . . 76.94(18)
Ti1 O1 Rb2 3_567 . 103.25(15)
Yb1 O1 Rb2 3_567 . 103.25(15)
Rb1 O1 Rb2 . . 72.72(10)
P O2 Yb1 . . 153.5(3)
P O2 Rb1 . 3_467 88.8(2)
Yb1 O2 Rb1 . 3_467 92.27(18)
P O2 Rb2 . . 90.1(2)
Yb1 O2 Rb2 . . 115.72(18)
Rb1 O2 Rb2 3_467 . 99.74(14)
P O2 Rb1 . . 94.2(2)
Yb1 O2 Rb1 . . 87.95(17)
Rb1 O2 Rb1 3_467 . 172.82(17)
Rb2 O2 Rb1 . . 73.77(12)
P O3 Yb2 . . 135.8(3)
P O3 Rb2 . 2_574 108.5(3)
Yb2 O3 Rb2 . 2_574 103.11(16)
P O3 Rb1 . 3_467 72.19(19)
Yb2 O3 Rb1 . 3_467 135.18(19)
Rb2 O3 Rb1 2_574 3_467 94.53(14)
P O4 Ti2 . 2_575 172.3(3)
P O4 Yb2 . 2_575 172.3(3)
P O4 Rb1 . 3_467 91.6(2)
Ti2 O4 Rb1 2_575 3_467 95.94(17)
Yb2 O4 Rb1 2_575 3_467 95.94(17)
P O4 Rb2 . . 87.2(2)
Ti2 O4 Rb2 2_575 . 93.0(2)
Yb2 O4 Rb2 2_575 . 93.0(2)
Rb1 O4 Rb2 3_467 . 99.74(16)
P O4 Rb2 . 2_574 89.4(3)
Ti2 O4 Rb2 2_575 2_574 88.29(18)
Yb2 O4 Rb2 2_575 2_574 88.29(18)
Rb1 O4 Rb2 3_467 2_574 96.23(15)
Rb2 O4 Rb2 . 2_574 163.76(16)

loop_
_geom_bond_atom_site_label_1
_geom_bond_atom_site_label_2
_geom_bond_site_symmetry_2
_geom_bond_distance
_geom_bond_publ_flag
Rb1 O1 11_665 2.966(4) ?
Rb1 O1 8_646 2.966(4) ?
Rb1 O1 . 2.966(4) ?
Rb1 O4 7_466 3.072(5) ?
Rb1 O4 12_457 3.072(5) ?
Rb1 O4 3_567 3.072(5) ?
Rb1 O2 3_567 3.151(6) ?
Rb1 O2 7_466 3.151(6) ?
Rb1 O2 12_457 3.151(6) ?
Rb1 O2 11_665 3.311(6) ?
Rb1 O2 8_646 3.311(6) ?
Rb1 O2 . 3.311(6) ?
Rb2 O3 2_575 2.989(5) ?
Rb2 O3 10_657 2.989(5) ?
Rb2 O3 5_456 2.989(5) ?
Rb2 O2 11_665 3.222(5) ?
Rb2 O2 8_646 3.222(5) ?
Rb2 O2 . 3.222(5) ?
Rb2 O4 11_665 3.299(6) ?
Rb2 O4 8_646 3.299(6) ?
Rb2 O4 . 3.299(6) ?
Rb2 O4 2_575 3.464(6) ?
Rb2 O4 10_657 3.464(6) ?
Rb2 O4 5_456 3.464(6) ?
Yb1 O1 9_455 2.113(4) ?
Yb1 O1 8_646 2.113(4) ?
Yb1 O1 3_467 2.113(4) ?
Yb1 O2 . 2.128(5) ?
Yb1 O2 7_466 2.128(5) ?
Yb1 O2 10_656 2.128(5) ?
Yb1 P 9_455 3.5163(14) ?
Yb1 P 8_646 3.5163(14) ?
Yb1 P 3_467 3.5163(14) ?
Yb1 Rb1 2_564 3.8710(3) ?
Yb2 O3 . 2.017(5) ?
Yb2 O3 10_656 2.017(5) ?
Yb2 O3 7_466 2.017(5) ?
Yb2 O4 6_675 2.039(4) ?
Yb2 O4 11_664 2.039(4) ?
Yb2 O4 2_574 2.039(4) ?
Yb2 P . 3.3037(14) ?
Yb2 P 7_466 3.3037(14) ?
Yb2 P 10_656 3.3037(14) ?
Yb2 Rb1 4_656 3.8586(10) ?
Yb2 Rb2 1_554 3.9671(4) ?
P O1 . 1.514(4) ?
P O2 . 1.532(5) ?
P O4 . 1.536(5) ?
P O3 . 1.543(5) ?
P Rb1 3_467 3.4736(14) ?
P Yb1 3_567 3.5163(14) ?
P Rb2 2_574 3.7747(14) ?
O1 Ti1 3_567 2.113(4) ?
O1 Yb1 3_567 2.113(4) ?
O2 Rb1 3_467 3.151(6) ?
O3 Rb2 2_574 2.989(5) ?
O3 Rb1 3_467 3.620(5) ?
O4 Ti2 2_575 2.039(4) ?
O4 Yb2 2_575 2.039(4) ?
O4 Rb1 3_467 3.072(5) ?
O4 Rb2 2_574 3.464(6) ?
